data_4503984
loop_
_publ_author_name
'Baldovino-Pantale\'on, Oscar'
'Morales-Morales, David'
'Hern\'andez-Ortega, Sim\'on'
'Toscano, Rub\'en A.'
'Vald\'es-Mart\'inez, Jes\'us'

_publ_section_title
;
 Pd&#x2212;N&#x2212;H&#x00B7;&#x00B7;&#x00B7;Cl&#x2212;Pd Hydrogen Bonds
 and \p&#x2212;\p Interactions between Fluorinated Aromatic Rings
 intrans-[PdCl2(NH2ArF)2]
;
_journal_issue 1
_journal_name_full 'Crystal Growth &amp; Design'
_journal_page_first 117
_journal_paper_doi 10.1021/cg0606388
_journal_volume 7
_journal_year 2007
_chemical_formula_sum 'C12 H10 Cl2 F4 N2 Pd'
_chemical_formula_weight 435.52
_chemical_name_systematic
; 
trans-Dichloro-bis(2,5-difluoroaniline-N)-palladium(ii) 
;
_space_group_IT_number 14
_symmetry_cell_setting monoclinic
_symmetry_space_group_name_Hall '-P 2ybc'
_symmetry_space_group_name_H-M 'P 1 21/c 1'
_atom_sites_solution_hydrogens difmap
_atom_sites_solution_primary direct
_atom_sites_solution_secondary difmap
_audit_creation_method SHELXL-97
_cell_angle_alpha 90.00
_cell_angle_beta 97.225(2)
_cell_angle_gamma 90.00
_cell_formula_units_Z 2
_cell_length_a 13.800(1)
_cell_length_b 6.187(1)
_cell_length_c 8.582(1)
_cell_measurement_reflns_used 4361
_cell_measurement_temperature 293(2)
_cell_measurement_theta_max 32.41
_cell_measurement_theta_min 2.98
_cell_volume 726.92(15)
_computing_cell_refinement 'SMART V 5.625'
_computing_data_collection 'SMART V 5.625'
_computing_data_reduction 'SAINT V 6.23C'
_computing_molecular_graphics 'SHELXTL V 6.10 (Sheldrick, 2000)'
_computing_publication_material 'SHELXTL V 6.10 (Sheldrick, 2000)'
_computing_structure_refinement 'SHELXTL V 6.10 (Sheldrick, 2000)'
_computing_structure_solution 'SHELXTL V 6.10 (Sheldrick, 2000)'
_diffrn_ambient_temperature 293(2)
_diffrn_detector_area_resol_mean 0.661
_diffrn_measured_fraction_theta_full 0.997
_diffrn_measured_fraction_theta_max 0.997
_diffrn_measurement_device_type 'Bruker Smart Apex CCD diffractometer'
_diffrn_measurement_method \w-scans
_diffrn_radiation_monochromator graphite
_diffrn_radiation_source 'fine-focus sealed tube'
_diffrn_radiation_type MoK\a
_diffrn_radiation_wavelength 0.71073
_diffrn_reflns_av_R_equivalents 0.0602
_diffrn_reflns_av_sigmaI/netI 0.0535
_diffrn_reflns_limit_h_max 20
_diffrn_reflns_limit_h_min -20
_diffrn_reflns_limit_k_max 9
_diffrn_reflns_limit_k_min -9
_diffrn_reflns_limit_l_max 12
_diffrn_reflns_limit_l_min -12
_diffrn_reflns_number 9550
_diffrn_reflns_theta_full 32.49
_diffrn_reflns_theta_max 32.49
_diffrn_reflns_theta_min 2.98
_diffrn_standards_decay_% 0
_exptl_absorpt_coefficient_mu 1.680
_exptl_absorpt_correction_T_max 0.9088
_exptl_absorpt_correction_T_min 0.6649
_exptl_absorpt_correction_type analytical:face-indexed
_exptl_crystal_colour orange
_exptl_crystal_density_diffrn 1.990
_exptl_crystal_density_method 'not measured'
_exptl_crystal_description plates
_exptl_crystal_F_000 424
_exptl_crystal_size_max 0.324
_exptl_crystal_size_mid 0.156
_exptl_crystal_size_min 0.058
_refine_diff_density_max 1.266
_refine_diff_density_min -0.414
_refine_diff_density_rms 0.112
_refine_ls_extinction_method none
_refine_ls_goodness_of_fit_ref 0.986
_refine_ls_hydrogen_treatment refall
_refine_ls_matrix_type full
_refine_ls_number_parameters 117
_refine_ls_number_reflns 2611
_refine_ls_number_restraints 0
_refine_ls_restrained_S_all 0.986
_refine_ls_R_factor_all 0.0608
_refine_ls_R_factor_gt 0.0382
_refine_ls_shift/su_max 0.000
_refine_ls_shift/su_mean 0.000
_refine_ls_structure_factor_coef Fsqd
_refine_ls_weighting_details 'calc w=1/[\s^2^(Fo^2^)+(0.0230P)^2^] where P=(Fo^2^+2Fc^2^)/3'
_refine_ls_weighting_scheme calc
_refine_ls_wR_factor_gt 0.0662
_refine_ls_wR_factor_ref 0.0718
_reflns_number_gt 1954
_reflns_number_total 2611
_reflns_threshold_expression >2sigma(I)
_cod_data_source_file cg0606388si20060923_104901.cif
_cod_data_source_block 03MMD205
_cod_depositor_comments
;
The following automatic conversions were performed:

'_symmetry_cell_setting' value 'Monoclinic' changed to 'monoclinic'
according to /home/saulius/struct/CIF-dictionaries/cif_core.dic
dictionary named 'cif_core.dic' version 2.4.1 from 2010-06-29.

Automatic conversion script
Id: cif_fix_values 1715 2011-07-08 13:25:40Z adriana 
;
_cod_original_cell_volume 726.9(2)
_cod_original_sg_symbol_H-M 'P 21/c'
_cod_database_code 4503984

loop_
_symmetry_equiv_pos_as_xyz
'x, y, z'
'-x, y+1/2, -z+1/2'
'-x, -y, -z'
'x, -y-1/2, z-1/2'

loop_
_atom_site_label
_atom_site_type_symbol
_atom_site_fract_x
_atom_site_fract_y
_atom_site_fract_z
_atom_site_U_iso_or_equiv
_atom_site_adp_type
_atom_site_occupancy
_atom_site_symmetry_multiplicity
_atom_site_calc_flag
_atom_site_refinement_flags
Pd1 Pd 0.0000 0.0000 0.0000 0.03047(9) Uani 1 2 d S
Cl1 Cl -0.08651(5) 0.06208(11) -0.24146(8) 0.03996(16) Uani 1 1 d .
F1 F 0.19844(12) 0.3909(3) 0.0824(2) 0.0581(5) Uani 1 1 d .
F2 F 0.42077(14) -0.3197(3) 0.0443(3) 0.0904(8) Uani 1 1 d .
N1 N 0.12226(17) 0.0625(5) -0.1082(3) 0.0367(5) Uani 1 1 d .
H1A H 0.1116(17) 0.174(4) -0.140(3) 0.026(8) Uiso 1 1 d .
H1B H 0.117(2) -0.028(4) -0.178(4) 0.038(9) Uiso 1 1 d .
C1 C 0.21845(18) 0.0486(4) -0.0243(3) 0.0354(6) Uani 1 1 d .
C2 C 0.2552(2) 0.2139(5) 0.0736(3) 0.0432(7) Uani 1 1 d .
C3 C 0.3445(2) 0.2032(6) 0.1616(4) 0.0578(9) Uani 1 1 d .
H3 H 0.360(2) 0.313(5) 0.228(4) 0.057(9) Uiso 1 1 d .
C4 C 0.4007(2) 0.0217(6) 0.1527(5) 0.0655(10) Uani 1 1 d .
H4 H 0.455(3) 0.009(5) 0.207(5) 0.083(13) Uiso 1 1 d .
C5 C 0.3652(2) -0.1413(5) 0.0540(4) 0.0578(9) Uani 1 1 d .
C6 C 0.2757(2) -0.1330(5) -0.0337(4) 0.0466(7) Uani 1 1 d .
H6 H 0.2528(18) -0.250(4) -0.095(3) 0.041(8) Uiso 1 1 d .

loop_
_atom_site_aniso_label
_atom_site_aniso_U_11
_atom_site_aniso_U_22
_atom_site_aniso_U_33
_atom_site_aniso_U_23
_atom_site_aniso_U_13
_atom_site_aniso_U_12
Pd1 0.02849(13) 0.02832(13) 0.03220(14) 0.00192(11) -0.00553(9) -0.00050(11)
Cl1 0.0386(3) 0.0414(3) 0.0363(3) 0.0058(3) -0.0094(3) -0.0017(3)
F1 0.0635(12) 0.0483(10) 0.0610(12) -0.0113(9) 0.0019(9) 0.0006(9)
F2 0.0566(12) 0.0790(15) 0.128(2) 0.0017(14) -0.0170(13) 0.0276(11)
N1 0.0338(12) 0.0374(13) 0.0367(13) 0.0018(11) -0.0043(9) 0.0009(10)
C1 0.0289(12) 0.0385(15) 0.0377(14) 0.0027(10) -0.0003(10) -0.0039(9)
C2 0.0394(15) 0.0450(16) 0.0446(16) -0.0024(13) 0.0031(13) -0.0078(12)
C3 0.0479(19) 0.070(2) 0.052(2) -0.0136(17) -0.0064(15) -0.0184(17)
C4 0.0337(16) 0.084(3) 0.074(2) 0.004(2) -0.0147(16) -0.0078(18)
C5 0.0353(16) 0.056(2) 0.079(2) 0.0069(18) -0.0043(16) 0.0048(14)
C6 0.0393(16) 0.0408(16) 0.0568(19) 0.0007(14) -0.0050(14) -0.0023(12)

loop_
_atom_type_symbol
_atom_type_description
_atom_type_scat_dispersion_real
_atom_type_scat_dispersion_imag
_atom_type_scat_source
C C 0.0033 0.0016 'International Tables Vol C Tables 4.2.6.8 and 6.1.1.4'
H H 0.0000 0.0000 'International Tables Vol C Tables 4.2.6.8 and 6.1.1.4'
N N 0.0061 0.0033 'International Tables Vol C Tables 4.2.6.8 and 6.1.1.4'
F F 0.0171 0.0103 'International Tables Vol C Tables 4.2.6.8 and 6.1.1.4'
Cl Cl 0.1484 0.1585 'International Tables Vol C Tables 4.2.6.8 and 6.1.1.4'
Pd Pd -0.9988 1.0072 'International Tables Vol C Tables 4.2.6.8 and 6.1.1.4'

loop_
_geom_angle_atom_site_label_1
_geom_angle_atom_site_label_2
_geom_angle_atom_site_label_3
_geom_angle
_geom_angle_site_symmetry_1
_geom_angle_site_symmetry_3
N1 Pd1 N1 180.00(17) 3 .
N1 Pd1 Cl1 94.36(7) 3 .
N1 Pd1 Cl1 85.64(7) . .
N1 Pd1 Cl1 85.64(7) 3 3
N1 Pd1 Cl1 94.36(7) . 3
Cl1 Pd1 Cl1 180.00(3) . 3
N1 Pd1 Cl1 117.74(8) 3 2_544
N1 Pd1 Cl1 62.26(8) . 2_544
Cl1 Pd1 Cl1 75.926(18) . 2_544
Cl1 Pd1 Cl1 104.074(18) 3 2_544
N1 Pd1 Cl1 62.26(8) 3 4_566
N1 Pd1 Cl1 117.74(8) . 4_566
Cl1 Pd1 Cl1 104.074(18) . 4_566
Cl1 Pd1 Cl1 75.926(18) 3 4_566
Cl1 Pd1 Cl1 180.00(3) 2_544 4_566
C1 N1 Pd1 121.47(18) . .
C1 N1 H1A 111.5(19) . .
Pd1 N1 H1A 102(2) . .
C1 N1 H1B 108(2) . .
Pd1 N1 H1B 102(2) . .
H1A N1 H1B 111(3) . .
C2 C1 C6 118.0(2) . .
C2 C1 N1 120.6(3) . .
C6 C1 N1 121.3(2) . .
F1 C2 C3 119.8(3) . .
F1 C2 C1 117.6(2) . .
C3 C2 C1 122.6(3) . .
C2 C3 C4 119.1(3) . .
C2 C3 H3 116.7(19) . .
C4 C3 H3 124.1(19) . .
C5 C4 C3 118.5(3) . .
C5 C4 H4 120(2) . .
C3 C4 H4 121(2) . .
F2 C5 C6 118.6(3) . .
F2 C5 C4 118.6(3) . .
C6 C5 C4 122.9(3) . .
C5 C6 C1 118.9(3) . .
C5 C6 H6 120.3(16) . .
C1 C6 H6 120.7(16) . .

loop_
_geom_bond_atom_site_label_1
_geom_bond_atom_site_label_2
_geom_bond_distance
_geom_bond_site_symmetry_2
Pd1 N1 2.062(2) 3
Pd1 N1 2.062(2) .
Pd1 Cl1 2.2901(7) .
Pd1 Cl1 2.2901(7) 3
Pd1 Cl1 3.7888(8) 2_544
Pd1 Cl1 3.7888(8) 4_566
F1 C2 1.354(3) .
F2 C5 1.352(4) .
N1 C1 1.431(3) .
N1 H1A 0.75(3) .
N1 H1B 0.82(3) .
C1 C2 1.379(4) .
C1 C6 1.382(4) .
C2 C3 1.363(4) .
C3 C4 1.373(5) .
C3 H3 0.89(3) .
C4 C5 1.368(5) .
C4 H4 0.83(4) .
C5 C6 1.364(4) .
C6 H6 0.93(3) .

loop_
_geom_hbond_atom_site_label_D
_geom_hbond_atom_site_label_H
_geom_hbond_atom_site_label_A
_geom_hbond_distance_DH
_geom_hbond_distance_HA
_geom_hbond_distance_DA
_geom_hbond_angle_DHA
_geom_hbond_site_symmetry_A
N1 H1B Cl1 0.82(3) 2.65(3) 3.367(3) 147(3) 2_544
N1 H1B F1 0.82(3) 2.60(3) 2.990(3) 111(2) 4_565
N1 H1A Cl1 0.75(3) 2.61(3) 3.362(3) 176(2) 2_554
